data_7121432
loop_
_publ_author_name
'Weselski, Marek'
'Ksi\;a\.zek, Maria'
'Rokosz, Dominika'
'Dreczko, Agnieszka'
'Kusz, Joachim'
'Bronisz, Robert'

_publ_section_title
;
 Double spin transition in a two dimensional Fe(ii) coordination network.
;
_journal_issue 31
_journal_name_full 'Chemical communications (Cambridge, England)'
_journal_page_first 3895
_journal_page_last 3898
_journal_paper_doi 10.1039/c8cc01621f
_journal_volume 54
_journal_year 2018
_chemical_formula_moiety
;
C28 H46 Fe N14, 2(Cl O4), 4(C2 H3 N)
;
_chemical_formula_sum 'C36 H58 Cl2 Fe N18 O8'
_chemical_formula_weight 997.75
_space_group_crystal_system triclinic
_space_group_IT_number 2
_space_group_name_Hall '-P 1'
_space_group_name_H-M_alt 'P -1'
_symmetry_space_group_name_Hall '-P 1'
_symmetry_space_group_name_H-M 'P -1'
_atom_sites_solution_hydrogens geom
_audit_creation_method SHELXL-2014/7
_audit_update_record
;
2017-09-11 deposited with the CCDC.
2018-03-22 downloaded from the CCDC.
;
_cell_angle_alpha 64.44(2)
_cell_angle_beta 83.26(2)
_cell_angle_gamma 62.29(3)
_cell_formula_units_Z 1
_cell_length_a 11.760(3)
_cell_length_b 11.193(3)
_cell_length_c 11.526(3)
_cell_measurement_reflns_used 430
_cell_measurement_temperature 140(1)
_cell_measurement_theta_max 20.6940
_cell_measurement_theta_min 3.5140
_cell_volume 1205.1(7)
_computing_cell_refinement 'CrysAlisPro 1.171.38.41q (Rigaku OD, 2015)'
_computing_data_collection 'CrysAlisPro 1.171.38.41q (Rigaku OD, 2015)'
_computing_data_reduction 'CrysAlisPro 1.171.38.41q (Rigaku OD, 2015)'
_computing_structure_refinement 'SHELXL-2014/7 (Sheldrick, 2015)'
_computing_structure_solution 'SHELXS-2013 (Sheldrick, 2015)'
_diffrn_ambient_temperature 140(1)
_diffrn_detector_area_resol_mean 10.4498
_diffrn_measured_fraction_theta_full 0.694
_diffrn_measured_fraction_theta_max 0.694
_diffrn_measurement_device_type
;
SuperNova diffractometer (Agilent Technologies) with Atlas detector
;
_diffrn_measurement_method '\w scans'
_diffrn_radiation_type MoK\a
_diffrn_radiation_wavelength 0.71073
_diffrn_reflns_av_R_equivalents 0.1043
_diffrn_reflns_av_unetI/netI 0.1323
_diffrn_reflns_Laue_measured_fraction_full 0.694
_diffrn_reflns_Laue_measured_fraction_max 0.694
_diffrn_reflns_limit_h_max 13
_diffrn_reflns_limit_h_min -13
_diffrn_reflns_limit_k_max 11
_diffrn_reflns_limit_k_min -11
_diffrn_reflns_limit_l_max 13
_diffrn_reflns_limit_l_min -12
_diffrn_reflns_number 4947
_diffrn_reflns_point_group_measured_fraction_full 0.694
_diffrn_reflns_point_group_measured_fraction_max 0.694
_diffrn_reflns_theta_full 24.569
_diffrn_reflns_theta_max 24.569
_diffrn_reflns_theta_min 3.439
_diffrn_source 'micro-focus sealed X-ray tube'
_exptl_absorpt_coefficient_mu 0.490
_exptl_absorpt_correction_T_max 1.00000
_exptl_absorpt_correction_T_min 0.53306
_exptl_absorpt_correction_type multi-scan
_exptl_absorpt_process_details
;
CrysAlisPro 1.171.38.41q (Rigaku Oxford Diffraction, 2015)
Empirical absorption correction using spherical harmonics,
 implemented in SCALE3 ABSPACK scaling algorithm.
;
_exptl_crystal_density_diffrn 1.375
_exptl_crystal_description polyhedron
_exptl_crystal_F_000 524
_exptl_crystal_size_max 0.07
_exptl_crystal_size_mid 0.06
_exptl_crystal_size_min 0.03
_refine_diff_density_max 0.804
_refine_diff_density_min -0.512
_refine_diff_density_rms 0.096
_refine_ls_extinction_method none
_refine_ls_goodness_of_fit_ref 1.023
_refine_ls_hydrogen_treatment constr
_refine_ls_matrix_type full
_refine_ls_number_parameters 300
_refine_ls_number_reflns 2807
_refine_ls_number_restraints 36
_refine_ls_restrained_S_all 1.026
_refine_ls_R_factor_all 0.1561
_refine_ls_R_factor_gt 0.0878
_refine_ls_shift/su_max 0.000
_refine_ls_shift/su_mean 0.000
_refine_ls_structure_factor_coef Fsqd
_refine_ls_weighting_details 'w=1/[\s^2^(Fo^2^)+(0.1445P)^2^+0.1180P] where P=(Fo^2^+2Fc^2^)/3'
_refine_ls_weighting_scheme calc
_refine_ls_wR_factor_gt 0.2163
_refine_ls_wR_factor_ref 0.2733
_reflns_Friedel_coverage 0.000
_reflns_number_gt 1539
_reflns_number_total 2807
_reflns_threshold_expression 'I > 2\s(I)'
_cod_data_source_file c8cc01621f2.cif
_cod_data_source_block rb16_48_2_10_140K
_cod_depositor_comments 'Adding full bibliography for 7121429--7121435.cif.'
_cod_original_cell_volume 1205.0(6)
_cod_database_code 7121432
_shelx_shelxl_version_number 2014/7
_shelx_space_group_comment
;
The symmetry employed for this shelxl refinement is uniquely defined
by the following loop, which should always be used as a source of
symmetry information in preference to the above space-group names.
They are only intended as comments.
;

loop_
_space_group_symop_operation_xyz
'x, y, z'
'-x, -y, -z'

loop_
_atom_site_label
_atom_site_type_symbol
_atom_site_fract_x
_atom_site_fract_y
_atom_site_fract_z
_atom_site_U_iso_or_equiv
_atom_site_adp_type
_atom_site_occupancy
_atom_site_site_symmetry_order
_atom_site_calc_flag
_atom_site_refinement_flags_posn
_atom_site_refinement_flags_adp
_atom_site_refinement_flags_occupancy
Fe1 Fe 0.5000 0.0000 0.0000 0.0379(7) Uani 1 2 d S . P
N1 N 0.6232(7) -0.4155(8) 0.2925(7) 0.0339(18) Uani 1 1 d . . .
N2 N 0.5736(7) -0.2654(8) 0.2455(8) 0.041(2) Uani 1 1 d . . .
N3 N 0.5519(7) -0.2141(7) 0.1213(7) 0.0329(18) Uani 1 1 d . . .
C1 C 0.6625(9) -0.5083(11) 0.4317(9) 0.047(3) Uani 1 1 d . . .
H1A H 0.6730 -0.4499 0.4703 0.056 Uiso 1 1 calc R U .
H1B H 0.7474 -0.5959 0.4443 0.056 Uiso 1 1 calc R U .
C2 C 0.5656(9) -0.5632(10) 0.5029(9) 0.044(2) Uani 1 1 d . . .
H2A H 0.5552 -0.6218 0.4645 0.053 Uiso 1 1 calc R U .
H2B H 0.6006 -0.6304 0.5946 0.053 Uiso 1 1 calc R U .
C4 C 0.5863(9) -0.3284(10) 0.0869(10) 0.043(2) Uani 1 1 d . . .
H4 H 0.5791 -0.3192 0.0018 0.052 Uiso 1 1 calc R U .
C5 C 0.6335(8) -0.4595(10) 0.1990(9) 0.035(2) Uani 1 1 d . . .
C6 C 0.6926(10) -0.6206(10) 0.2225(10) 0.047(3) Uani 1 1 d . . .
H6A H 0.6553 -0.6733 0.2959 0.057 Uiso 1 1 calc R U .
H6B H 0.7868 -0.6686 0.2461 0.057 Uiso 1 1 calc R U .
C7 C 0.6687(10) -0.6357(11) 0.1022(10) 0.058(3) Uani 1 1 d . . .
H7A H 0.5770 -0.6064 0.0886 0.086 Uiso 1 1 calc R U .
H7B H 0.7209 -0.7396 0.1151 0.086 Uiso 1 1 calc R U .
H7C H 0.6929 -0.5707 0.0263 0.086 Uiso 1 1 calc R U .
N11 N 0.1324(8) 0.2012(8) 0.0843(8) 0.044(2) Uani 1 1 d . . .
N12 N 0.2237(8) 0.1752(8) 0.0021(8) 0.046(2) Uani 1 1 d . . .
N13 N 0.3330(7) 0.0704(8) 0.0744(8) 0.040(2) Uani 1 1 d . . .
C11 C 0.0002(9) 0.3127(11) 0.0328(11) 0.051(3) Uani 1 1 d . . .
H11A H -0.0584 0.2715 0.0807 0.061 Uiso 1 1 calc R U .
H11B H -0.0119 0.3340 -0.0589 0.061 Uiso 1 1 calc R U .
C12 C -0.0376(9) 0.4588(11) 0.0411(11) 0.052(3) Uani 1 1 d . . .
H12A H -0.0231 0.4371 0.1325 0.062 Uiso 1 1 calc R U .
H12B H -0.1310 0.5252 0.0130 0.062 Uiso 1 1 calc R U .
C14 C 0.3123(10) 0.0303(10) 0.2011(10) 0.044(2) Uani 1 1 d . . .
H14 H 0.3760 -0.0444 0.2723 0.053 Uiso 1 1 calc R U .
C15 C 0.1854(10) 0.1146(11) 0.2097(10) 0.046(3) Uani 1 1 d . . .
C16 C 0.1083(11) 0.1201(13) 0.3227(10) 0.062(3) Uani 1 1 d . . .
H16A H 0.0192 0.1441 0.2999 0.075 Uiso 1 1 calc R U .
H16B H 0.1034 0.2003 0.3420 0.075 Uiso 1 1 calc R U .
C17 C 0.1693(11) -0.0291(12) 0.4428(11) 0.062(3) Uani 1 1 d . . .
H17A H 0.1624 -0.1056 0.4283 0.093 Uiso 1 1 calc R U .
H17B H 0.1240 -0.0184 0.5175 0.093 Uiso 1 1 calc R U .
H17C H 0.2605 -0.0587 0.4595 0.093 Uiso 1 1 calc R U .
N23 N 0.5774(8) 0.0165(8) 0.1275(8) 0.042(2) Uani 1 1 d . . .
C23 C 0.6145(9) 0.0207(10) 0.2123(10) 0.042(2) Uani 1 1 d . . .
C231 C 0.6623(10) 0.0209(11) 0.3226(9) 0.052(3) Uani 1 1 d . . .
H23A H 0.6056 0.1152 0.3285 0.077 Uiso 1 1 calc R U .
H23B H 0.7500 0.0101 0.3120 0.077 Uiso 1 1 calc R U .
H23C H 0.6635 -0.0625 0.4018 0.077 Uiso 1 1 calc R U .
Cl1 Cl 0.3102(3) 0.3689(3) 0.2947(3) 0.0570(9) Uani 1 1 d . . .
O1 O 0.3248(17) 0.2749(19) 0.4164(11) 0.185(7) Uani 1 1 d . . .
O2 O 0.3479(15) 0.3045(15) 0.2111(11) 0.145(5) Uani 1 1 d . . .
O3 O 0.1856(10) 0.4730(15) 0.2606(18) 0.178(7) Uani 1 1 d . . .
O4 O 0.3880(10) 0.4421(14) 0.2797(11) 0.120(4) Uani 1 1 d . . .
C99 C 0.0583(14) -0.0812(15) 0.1562(13) 0.075(4) Uani 1 1 d . U .
C98 C 0.1877(12) -0.1848(14) 0.1458(13) 0.078(4) Uani 1 1 d . U .
H98A H 0.2512 -0.1731 0.1821 0.117 Uiso 1 1 calc R U .
H98B H 0.1991 -0.1637 0.0547 0.117 Uiso 1 1 calc R U .
H98C H 0.2001 -0.2873 0.1938 0.117 Uiso 1 1 calc R U .
N99 N -0.0436(13) -0.0020(14) 0.1663(12) 0.092(3) Uani 1 1 d . U .
C88 C 0.8978(12) -0.3304(14) 0.3299(12) 0.076(4) Uani 1 1 d . U .
H88A H 0.8169 -0.3262 0.3657 0.114 Uiso 1 1 calc R U .
H88B H 0.9518 -0.4285 0.3300 0.114 Uiso 1 1 calc R U .
H88C H 0.8786 -0.2525 0.2411 0.114 Uiso 1 1 calc R U .
C89 C 0.9659(11) -0.3066(13) 0.4082(13) 0.064(3) Uani 1 1 d . U .
N88 N 1.0184(10) -0.2887(13) 0.4719(12) 0.084(3) Uani 1 1 d . U .

loop_
_atom_site_aniso_label
_atom_site_aniso_U_11
_atom_site_aniso_U_22
_atom_site_aniso_U_33
_atom_site_aniso_U_23
_atom_site_aniso_U_13
_atom_site_aniso_U_12
Fe1 0.0486(12) 0.0145(11) 0.0396(13) -0.0006(9) -0.0014(9) -0.0149(9)
N1 0.041(4) 0.012(4) 0.034(5) -0.001(4) 0.000(4) -0.009(3)
N2 0.059(5) 0.020(5) 0.045(6) -0.004(4) 0.000(4) -0.025(4)
N3 0.045(4) 0.013(4) 0.030(5) 0.004(4) 0.003(4) -0.017(3)
C1 0.063(6) 0.022(6) 0.046(7) -0.003(5) 0.000(5) -0.020(5)
C2 0.058(6) 0.024(6) 0.034(6) 0.006(5) -0.002(5) -0.022(5)
C4 0.051(6) 0.024(6) 0.049(7) -0.010(6) -0.003(5) -0.017(5)
C5 0.043(5) 0.020(6) 0.035(6) 0.004(5) 0.001(5) -0.021(4)
C6 0.058(6) 0.017(6) 0.048(7) -0.001(5) -0.002(5) -0.014(5)
C7 0.079(8) 0.025(6) 0.064(8) -0.013(6) 0.014(6) -0.028(6)
N11 0.050(5) 0.022(5) 0.047(6) -0.005(5) 0.005(5) -0.015(4)
N12 0.056(5) 0.019(5) 0.052(6) -0.004(4) -0.005(5) -0.017(4)
N13 0.049(5) 0.019(5) 0.045(5) -0.003(4) -0.005(4) -0.018(4)
C11 0.056(7) 0.028(6) 0.056(7) -0.005(5) 0.005(5) -0.021(5)
C12 0.042(6) 0.028(6) 0.067(7) -0.007(5) 0.006(5) -0.015(5)
C14 0.056(7) 0.021(6) 0.038(6) 0.001(5) -0.006(5) -0.015(5)
C15 0.061(7) 0.023(6) 0.050(7) -0.007(6) 0.001(6) -0.024(5)
C16 0.072(7) 0.048(8) 0.053(7) -0.013(7) 0.006(6) -0.026(6)
C17 0.082(8) 0.038(7) 0.055(7) -0.007(6) -0.001(6) -0.031(6)
N23 0.057(5) 0.010(4) 0.035(5) 0.007(4) 0.000(4) -0.011(4)
C23 0.052(6) 0.019(6) 0.038(7) -0.002(5) 0.002(5) -0.011(5)
C231 0.073(7) 0.028(6) 0.037(6) 0.004(5) -0.002(5) -0.025(5)
Cl1 0.0709(19) 0.0374(17) 0.0462(18) -0.0075(14) -0.0006(14) -0.0206(15)
O1 0.276(18) 0.223(17) 0.058(8) 0.006(9) 0.021(9) -0.176(15)
O2 0.249(15) 0.135(11) 0.108(9) -0.075(9) 0.056(9) -0.120(11)
O3 0.065(7) 0.110(10) 0.29(2) -0.041(12) -0.013(9) -0.021(7)
O4 0.105(7) 0.142(10) 0.131(9) -0.037(8) -0.002(7) -0.088(7)
C99 0.089(7) 0.049(7) 0.084(7) -0.013(6) 0.002(6) -0.041(6)
C98 0.092(7) 0.062(7) 0.082(7) -0.036(6) -0.008(6) -0.028(6)
N99 0.109(7) 0.071(7) 0.099(7) -0.026(5) 0.022(6) -0.055(6)
C88 0.084(7) 0.060(7) 0.079(7) -0.017(6) 0.000(6) -0.040(6)
C89 0.061(6) 0.046(6) 0.070(7) -0.014(5) 0.004(5) -0.023(5)
N88 0.076(6) 0.076(7) 0.093(7) -0.029(6) -0.010(5) -0.031(5)

loop_
_atom_type_symbol
_atom_type_description
_atom_type_scat_dispersion_real
_atom_type_scat_dispersion_imag
_atom_type_scat_source
C C 0.0033 0.0016 'International Tables Vol C Tables 4.2.6.8 and 6.1.1.4'
H H 0.0000 0.0000 'International Tables Vol C Tables 4.2.6.8 and 6.1.1.4'
N N 0.0061 0.0033 'International Tables Vol C Tables 4.2.6.8 and 6.1.1.4'
O O 0.0106 0.0060 'International Tables Vol C Tables 4.2.6.8 and 6.1.1.4'
Cl Cl 0.1484 0.1585 'International Tables Vol C Tables 4.2.6.8 and 6.1.1.4'
Fe Fe 0.3463 0.8444 'International Tables Vol C Tables 4.2.6.8 and 6.1.1.4'

loop_
_geom_angle_atom_site_label_1
_geom_angle_atom_site_label_2
_geom_angle_atom_site_label_3
_geom_angle
_geom_angle_site_symmetry_1
_geom_angle_site_symmetry_3
N23 Fe1 N23 180.0(4) . 2_655
N23 Fe1 N13 88.5(3) . .
N23 Fe1 N13 91.5(3) 2_655 .
N23 Fe1 N13 91.5(3) . 2_655
N23 Fe1 N13 88.5(3) 2_655 2_655
N13 Fe1 N13 180.0 . 2_655
N23 Fe1 N3 89.3(3) . .
N23 Fe1 N3 90.7(3) 2_655 .
N13 Fe1 N3 92.1(3) . .
N13 Fe1 N3 87.9(3) 2_655 .
N23 Fe1 N3 90.7(3) . 2_655
N23 Fe1 N3 89.3(3) 2_655 2_655
N13 Fe1 N3 87.9(3) . 2_655
N13 Fe1 N3 92.1(3) 2_655 2_655
N3 Fe1 N3 180.0 . 2_655
C5 N1 N2 112.3(7) . .
C5 N1 C1 128.3(7) . .
N2 N1 C1 119.4(7) . .
N3 N2 N1 105.7(6) . .
N2 N3 C4 110.6(7) . .
N2 N3 Fe1 122.6(5) . .
C4 N3 Fe1 126.2(6) . .
N1 C1 C2 113.2(8) . .
N1 C1 H1A 108.9 . .
C2 C1 H1A 108.9 . .
N1 C1 H1B 108.9 . .
C2 C1 H1B 108.9 . .
H1A C1 H1B 107.8 . .
C2 C2 C1 112.9(10) 2_646 .
C2 C2 H2A 109.0 2_646 .
C1 C2 H2A 109.0 . .
C2 C2 H2B 109.0 2_646 .
C1 C2 H2B 109.0 . .
H2A C2 H2B 107.8 . .
N3 C4 C5 107.1(8) . .
N3 C4 H4 126.4 . .
C5 C4 H4 126.4 . .
N1 C5 C4 104.3(7) . .
N1 C5 C6 123.7(8) . .
C4 C5 C6 131.9(9) . .
C5 C6 C7 111.6(8) . .
C5 C6 H6A 109.3 . .
C7 C6 H6A 109.3 . .
C5 C6 H6B 109.3 . .
C7 C6 H6B 109.3 . .
H6A C6 H6B 108.0 . .
C6 C7 H7A 109.5 . .
C6 C7 H7B 109.5 . .
H7A C7 H7B 109.5 . .
C6 C7 H7C 109.5 . .
H7A C7 H7C 109.5 . .
H7B C7 H7C 109.5 . .
N12 N11 C15 110.8(7) . .
N12 N11 C11 119.7(8) . .
C15 N11 C11 129.4(8) . .
N13 N12 N11 106.6(8) . .
N12 N13 C14 109.4(8) . .
N12 N13 Fe1 122.5(6) . .
C14 N13 Fe1 128.0(7) . .
N11 C11 C12 113.5(8) . .
N11 C11 H11A 108.9 . .
C12 C11 H11A 108.9 . .
N11 C11 H11B 108.9 . .
C12 C11 H11B 108.9 . .
H11A C11 H11B 107.7 . .
C11 C12 C12 113.5(10) . 2_565
C11 C12 H12A 108.9 . .
C12 C12 H12A 108.9 2_565 .
C11 C12 H12B 108.9 . .
C12 C12 H12B 108.9 2_565 .
H12A C12 H12B 107.7 . .
N13 C14 C15 109.1(9) . .
N13 C14 H14 125.5 . .
C15 C14 H14 125.5 . .
N11 C15 C14 104.1(8) . .
N11 C15 C16 123.1(9) . .
C14 C15 C16 132.8(10) . .
C15 C16 C17 111.3(9) . .
C15 C16 H16A 109.4 . .
C17 C16 H16A 109.4 . .
C15 C16 H16B 109.4 . .
C17 C16 H16B 109.4 . .
H16A C16 H16B 108.0 . .
C16 C17 H17A 109.5 . .
C16 C17 H17B 109.5 . .
H17A C17 H17B 109.5 . .
C16 C17 H17C 109.5 . .
H17A C17 H17C 109.5 . .
H17B C17 H17C 109.5 . .
C23 N23 Fe1 172.3(8) . .
N23 C23 C231 178.1(10) . .
C23 C231 H23A 109.5 . .
C23 C231 H23B 109.5 . .
H23A C231 H23B 109.5 . .
C23 C231 H23C 109.5 . .
H23A C231 H23C 109.5 . .
H23B C231 H23C 109.5 . .
O1 Cl1 O3 109.4(11) . .
O1 Cl1 O2 114.4(10) . .
O3 Cl1 O2 109.0(10) . .
O1 Cl1 O4 108.8(8) . .
O3 Cl1 O4 108.6(8) . .
O2 Cl1 O4 106.4(8) . .
N99 C99 C98 178.7(15) . .
C99 C98 H98A 109.5 . .
C99 C98 H98B 109.5 . .
H98A C98 H98B 109.5 . .
C99 C98 H98C 109.5 . .
H98A C98 H98C 109.5 . .
H98B C98 H98C 109.5 . .
C89 C88 H88A 109.5 . .
C89 C88 H88B 109.5 . .
H88A C88 H88B 109.5 . .
C89 C88 H88C 109.5 . .
H88A C88 H88C 109.5 . .
H88B C88 H88C 109.5 . .
N88 C89 C88 178.7(13) . .

loop_
_geom_bond_atom_site_label_1
_geom_bond_atom_site_label_2
_geom_bond_distance
_geom_bond_site_symmetry_2
Fe1 N23 1.931(10) .
Fe1 N23 1.931(10) 2_655
Fe1 N13 1.990(7) .
Fe1 N13 1.990(7) 2_655
Fe1 N3 2.005(7) .
Fe1 N3 2.005(7) 2_655
N1 C5 1.339(11) .
N1 N2 1.354(10) .
N1 C1 1.468(12) .
N2 N3 1.299(10) .
N3 C4 1.370(11) .
C1 C2 1.531(13) .
C1 H1A 0.9900 .
C1 H1B 0.9900 .
C2 C2 1.516(18) 2_646
C2 H2A 0.9900 .
C2 H2B 0.9900 .
C4 C5 1.381(13) .
C4 H4 0.9500 .
C5 C6 1.505(13) .
C6 C7 1.539(14) .
C6 H6A 0.9900 .
C6 H6B 0.9900 .
C7 H7A 0.9800 .
C7 H7B 0.9800 .
C7 H7C 0.9800 .
N11 N12 1.358(10) .
N11 C15 1.364(12) .
N11 C11 1.449(12) .
N12 N13 1.314(10) .
N13 C14 1.359(12) .
C11 C12 1.527(13) .
C11 H11A 0.9900 .
C11 H11B 0.9900 .
C12 C12 1.529(18) 2_565
C12 H12A 0.9900 .
C12 H12B 0.9900 .
C14 C15 1.365(13) .
C14 H14 0.9500 .
C15 C16 1.504(14) .
C16 C17 1.531(15) .
C16 H16A 0.9900 .
C16 H16B 0.9900 .
C17 H17A 0.9800 .
C17 H17B 0.9800 .
C17 H17C 0.9800 .
N23 C23 1.142(12) .
C23 C231 1.450(15) .
C231 H23A 0.9800 .
C231 H23B 0.9800 .
C231 H23C 0.9800 .
Cl1 O1 1.311(11) .
Cl1 O3 1.345(11) .
Cl1 O2 1.359(10) .
Cl1 O4 1.442(10) .
C99 N99 1.142(15) .
C99 C98 1.452(18) .
C98 H98A 0.9800 .
C98 H98B 0.9800 .
C98 H98C 0.9800 .
C88 C89 1.450(18) .
C88 H88A 0.9800 .
C88 H88B 0.9800 .
C88 H88C 0.9800 .
C89 N88 1.144(15) .

loop_
_geom_torsion_atom_site_label_1
_geom_torsion_atom_site_label_2
_geom_torsion_atom_site_label_3
_geom_torsion_atom_site_label_4
_geom_torsion
_geom_torsion_site_symmetry_4
C5 N1 N2 N3 0.2(9) .
C1 N1 N2 N3 178.1(7) .
N1 N2 N3 C4 0.1(9) .
N1 N2 N3 Fe1 -171.6(5) .
C5 N1 C1 C2 -79.4(11) .
N2 N1 C1 C2 103.2(9) .
N1 C1 C2 C2 -62.6(13) 2_646
N2 N3 C4 C5 -0.5(10) .
Fe1 N3 C4 C5 171.0(6) .
N2 N1 C5 C4 -0.5(9) .
C1 N1 C5 C4 -178.1(8) .
N2 N1 C5 C6 176.3(8) .
C1 N1 C5 C6 -1.3(14) .
N3 C4 C5 N1 0.6(9) .
N3 C4 C5 C6 -175.9(9) .
N1 C5 C6 C7 169.6(8) .
C4 C5 C6 C7 -14.5(14) .
C15 N11 N12 N13 1.7(9) .
C11 N11 N12 N13 179.9(7) .
N11 N12 N13 C14 -0.4(9) .
N11 N12 N13 Fe1 -176.2(5) .
N12 N11 C11 C12 -103.2(10) .
C15 N11 C11 C12 74.6(12) .
N11 C11 C12 C12 64.5(15) 2_565
N12 N13 C14 C15 -1.0(10) .
Fe1 N13 C14 C15 174.6(6) .
N12 N11 C15 C14 -2.2(10) .
C11 N11 C15 C14 179.8(8) .
N12 N11 C15 C16 179.3(8) .
C11 N11 C15 C16 1.3(15) .
N13 C14 C15 N11 1.9(10) .
N13 C14 C15 C16 -179.7(10) .
N11 C15 C16 C17 152.7(9) .
C14 C15 C16 C17 -25.3(16) .
